data_1577097
loop_
_publ_author_name
'Li, Junwei'
'Wang, Fen'
'He, Xian'
'Huang, Genping'
'Rong, Zi-Qiang'
'Li, Xingwei'

_publ_section_title
;
 Rhodium-Catalyzed Atroposelective C-H Fluoroallylation of Heteroarenes
 with gem-Difluocyclopropanes
;
_journal_name_full 'Chemical Science'
_journal_paper_doi 10.1039/D5SC08914J
_journal_year 2026
_chemical_formula_moiety 'C38 H24 F N'
_chemical_formula_sum 'C38 H24 F N'
_chemical_formula_weight 513.58
_space_group_crystal_system monoclinic
_space_group_IT_number 4
_space_group_name_Hall 'P 2yb'
_space_group_name_H-M_alt 'P 1 21 1'
_atom_sites_solution_hydrogens geom
_atom_sites_solution_primary dual
_audit_creation_date 2025-08-12
_audit_creation_method
;
Olex2 1.5
(compiled 2025.07.13 svn.rb7424aed for OlexSys, GUI svn.r7314)
;
_audit_update_record
;
2025-10-25 deposited with the CCDC.	2026-04-15 downloaded from the CCDC.
;
_cell_angle_alpha 90
_cell_angle_beta 101.123(3)
_cell_angle_gamma 90
_cell_formula_units_Z 2
_cell_length_a 8.5176(4)
_cell_length_b 7.5220(4)
_cell_length_c 20.2681(11)
_cell_measurement_reflns_used 9897
_cell_measurement_temperature 220.00
_cell_measurement_theta_max 68.44
_cell_measurement_theta_min 4.45
_cell_volume 1274.17(11)
_computing_cell_refinement 'SAINT V8.40A (Bruker, 2019)'
_computing_data_reduction 'SAINT V8.40A (Bruker, 2019)'
_computing_molecular_graphics 'Olex2 1.5 (Dolomanov et al., 2009)'
_computing_publication_material 'Olex2 1.5 (Dolomanov et al., 2009)'
_computing_structure_refinement 'SHELXL 2019/2 (Sheldrick, 2015)'
_computing_structure_solution 'SHELXT 2018/2 (Sheldrick, 2018)'
_diffrn_ambient_temperature 220.00
_diffrn_measured_fraction_theta_full 0.996
_diffrn_measured_fraction_theta_max 0.995
_diffrn_measurement_device_type 'Bruker APEX-II CCD'
_diffrn_measurement_method '\f and \w scans'
_diffrn_radiation_type CuK\a
_diffrn_radiation_wavelength 1.54178
_diffrn_reflns_av_R_equivalents 0.0467
_diffrn_reflns_av_unetI/netI 0.0311
_diffrn_reflns_Laue_measured_fraction_full 0.996
_diffrn_reflns_Laue_measured_fraction_max 0.995
_diffrn_reflns_limit_h_max 10
_diffrn_reflns_limit_h_min -10
_diffrn_reflns_limit_k_max 9
_diffrn_reflns_limit_k_min -8
_diffrn_reflns_limit_l_max 24
_diffrn_reflns_limit_l_min -24
_diffrn_reflns_number 22138
_diffrn_reflns_point_group_measured_fraction_full 0.992
_diffrn_reflns_point_group_measured_fraction_max 0.987
_diffrn_reflns_theta_full 67.679
_diffrn_reflns_theta_max 68.556
_diffrn_reflns_theta_min 4.446
_diffrn_source_current 50.0
_diffrn_source_power 2.5
_diffrn_source_voltage 50.0
_diffrn_standards_number 0
_exptl_absorpt_coefficient_mu 0.644
_exptl_absorpt_correction_T_max 0.7531
_exptl_absorpt_correction_T_min 0.6419
_exptl_absorpt_correction_type multi-scan
_exptl_absorpt_process_details
;
SADABS-2016/2 (Bruker,2016/2) was used for absorption correction.
wR2(int) was 0.1316 before and 0.0669 after correction.
The Ratio of minimum to maximum transmission is 0.8523.
The \l/2 correction factor is Not present.
;
_exptl_crystal_colour 'clear light colourless'
_exptl_crystal_colour_lustre clear
_exptl_crystal_colour_modifier light
_exptl_crystal_colour_primary colourless
_exptl_crystal_density_diffrn 1.339
_exptl_crystal_description block
_exptl_crystal_F_000 536
_exptl_crystal_size_max 0.3
_exptl_crystal_size_mid 0.22
_exptl_crystal_size_min 0.11
_refine_diff_density_max 0.102
_refine_diff_density_min -0.159
_refine_diff_density_rms 0.032
_refine_ls_abs_structure_details
;
 Flack x determined using 1786 quotients [(I+)-(I-)]/[(I+)+(I-)]
 (Parsons, Flack and Wagner, Acta Cryst. B69 (2013) 249-259).
;
_refine_ls_abs_structure_Flack 0.03(9)
_refine_ls_extinction_method none
_refine_ls_goodness_of_fit_ref 1.077
_refine_ls_hydrogen_treatment constr
_refine_ls_matrix_type full
_refine_ls_number_parameters 361
_refine_ls_number_reflns 4643
_refine_ls_number_restraints 1
_refine_ls_restrained_S_all 1.077
_refine_ls_R_factor_all 0.0361
_refine_ls_R_factor_gt 0.0319
_refine_ls_shift/su_max 0.000
_refine_ls_shift/su_mean 0.000
_refine_ls_structure_factor_coef Fsqd
_refine_ls_weighting_details 'w=1/[\s^2^(Fo^2^)+(0.0433P)^2^+0.0720P] where P=(Fo^2^+2Fc^2^)/3'
_refine_ls_weighting_scheme calc
_refine_ls_wR_factor_gt 0.0785
_refine_ls_wR_factor_ref 0.0817
_reflns_Friedel_coverage 0.834
_reflns_Friedel_fraction_full 0.988
_reflns_Friedel_fraction_max 0.979
_reflns_number_gt 4241
_reflns_number_total 4643
_reflns_threshold_expression 'I > 2\s(I)'
_cod_data_source_file d5sc08914j2.cif
_cod_data_source_block s
_cod_database_code 1577097
_shelx_shelxl_version_number 2019/2
_shelx_space_group_comment
;
The symmetry employed for this shelxl refinement is uniquely defined
by the following loop, which should always be used as a source of
symmetry information in preference to the above space-group names.
They are only intended as comments.
;
_shelx_estimated_absorpt_t_max 0.933
_shelx_estimated_absorpt_t_min 0.830
_olex2_refinement_description
;
1. Fixed Uiso
 At 1.2 times of:
  All C(H) groups, All C(H,H) groups
2.a Secondary CH2 refined with riding coordinates:
 C25(H25A,H25B)
2.b Aromatic/amide H refined with riding coordinates:
 C8(H8), C9(H9), C12(H12), C14(H14), C16(H16), C17(H17), C18(H18), C22(H22),
 C24(H24), C26(H26), C27(H27), C28(H28), C29(H29), C30(H30), C31(H31), C32(H32),
  C33(H33), C34(H34), C35(H35), C36(H36), C37(H37), C38(H38)
;
_olex2_submission_special_instructions 'No special instructions were received'

loop_
_space_group_symop_operation_xyz
'x, y, z'
'-x, y+1/2, -z'

loop_
_atom_site_label
_atom_site_type_symbol
_atom_site_fract_x
_atom_site_fract_y
_atom_site_fract_z
_atom_site_U_iso_or_equiv
_atom_site_adp_type
_atom_site_occupancy
_atom_site_site_symmetry_order
_atom_site_calc_flag
_atom_site_refinement_flags_posn
_atom_site_refinement_flags_adp
_atom_site_refinement_flags_occupancy
_atom_site_disorder_assembly
_atom_site_disorder_group
F1 F 0.62693(16) 0.1738(2) 0.26442(6) 0.0529(4) Uani 1 1 d . . . . .
N1 N 0.3836(2) 0.7357(3) 0.26600(9) 0.0408(4) Uani 1 1 d . . . . .
C1 C 0.6962(2) 0.5493(3) 0.46884(10) 0.0311(4) Uani 1 1 d . . . . .
C2 C 0.5323(2) 0.6814(3) 0.28648(10) 0.0328(4) Uani 1 1 d . . . . .
C3 C 0.5657(2) 0.5780(3) 0.35097(10) 0.0331(4) Uani 1 1 d . . . . .
C4 C 0.8305(3) 0.5160(3) 0.58723(10) 0.0373(5) Uani 1 1 d . . . . .
C5 C 0.6334(2) 0.3750(3) 0.47010(10) 0.0341(5) Uani 1 1 d . . . . .
C6 C 0.7955(2) 0.6206(3) 0.52775(10) 0.0324(4) Uani 1 1 d . . . . .
C7 C 0.5025(2) 0.4059(3) 0.35318(10) 0.0354(5) Uani 1 1 d . . . . .
C8 C 0.7250(2) 0.8301(3) 0.41040(10) 0.0355(5) Uani 1 1 d . . . . .
H8 H 0.700407 0.901162 0.371638 0.043 Uiso 1 1 calc R U . . .
C9 C 0.8190(2) 0.8970(3) 0.46609(11) 0.0368(5) Uani 1 1 d . . . . .
H9 H 0.859224 1.013154 0.465181 0.044 Uiso 1 1 calc R U . . .
C10 C 0.6562(2) 0.7087(3) 0.24866(10) 0.0325(4) Uani 1 1 d . . . . .
C11 C 0.6615(2) 0.6523(3) 0.40887(10) 0.0314(4) Uani 1 1 d . . . . .
C12 C 0.8156(2) 0.6536(3) 0.27061(10) 0.0374(5) Uani 1 1 d . . . . .
H12 H 0.845967 0.600094 0.313065 0.045 Uiso 1 1 calc R U . . .
C13 C 0.6131(2) 0.7930(3) 0.18511(10) 0.0354(4) Uani 1 1 d . . . . .
C14 C 0.5367(2) 0.3078(3) 0.41187(10) 0.0375(5) Uani 1 1 d . . . . .
H14 H 0.493722 0.192875 0.412616 0.045 Uiso 1 1 calc R U . . .
C15 C 0.5837(3) 0.2935(3) 0.12739(11) 0.0403(5) Uani 1 1 d . . . . .
C16 C 0.7301(3) 0.8127(3) 0.14488(11) 0.0435(5) Uani 1 1 d . . . . .
H16 H 0.702183 0.865517 0.102191 0.052 Uiso 1 1 calc R U . . .
C17 C 0.3479(3) 0.8240(3) 0.20602(11) 0.0448(5) Uani 1 1 d . . . . .
H17 H 0.243524 0.868369 0.192316 0.054 Uiso 1 1 calc R U . . .
C18 C 0.4540(3) 0.8511(3) 0.16523(11) 0.0424(5) Uani 1 1 d . . . . .
H18 H 0.421418 0.908688 0.123679 0.051 Uiso 1 1 calc R U . . .
C19 C 0.8588(2) 0.7945(3) 0.52662(10) 0.0359(5) Uani 1 1 d . . . . .
C20 C 0.7667(3) 0.1907(3) 0.03099(11) 0.0428(5) Uani 1 1 d . . . . .
C21 C 0.5010(2) 0.2812(3) 0.23896(11) 0.0399(5) Uani 1 1 d . . . . .
C22 C 0.9302(3) 0.5882(4) 0.64393(11) 0.0460(6) Uani 1 1 d . . . . .
H22 H 0.954594 0.520794 0.683640 0.055 Uiso 1 1 calc R U . . .
C23 C 0.8418(3) 0.2224(3) 0.09913(12) 0.0432(5) Uani 1 1 d . . . . .
C24 C 0.4814(3) 0.3356(3) 0.17589(11) 0.0414(5) Uani 1 1 d . . . . .
H24 H 0.392663 0.409035 0.160446 0.050 Uiso 1 1 calc R U . . .
C25 C 0.4029(3) 0.3204(4) 0.29066(11) 0.0424(5) Uani 1 1 d . . . . .
H25A H 0.355842 0.209704 0.303380 0.051 Uiso 1 1 calc R U . . .
H25B H 0.315186 0.400531 0.271458 0.051 Uiso 1 1 calc R U . . .
C26 C 0.6710(3) 0.2735(3) 0.53131(11) 0.0403(5) Uani 1 1 d . . . . .
H26 H 0.629501 0.158031 0.532564 0.048 Uiso 1 1 calc R U . . .
C27 C 0.9575(3) 0.8608(4) 0.58488(11) 0.0451(5) Uani 1 1 d . . . . .
H27 H 0.999725 0.976288 0.584978 0.054 Uiso 1 1 calc R U . . .
C28 C 0.9268(3) 0.6769(4) 0.23094(11) 0.0438(5) Uani 1 1 d . . . . .
H28 H 1.033051 0.639980 0.246254 0.053 Uiso 1 1 calc R U . . .
C29 C 0.5120(3) 0.2700(4) 0.05846(11) 0.0463(6) Uani 1 1 d . . . . .
H29 H 0.401840 0.290849 0.044334 0.056 Uiso 1 1 calc R U . . .
C30 C 0.7642(3) 0.3410(3) 0.58669(11) 0.0424(5) Uani 1 1 d . . . . .
H30 H 0.786336 0.271710 0.625991 0.051 Uiso 1 1 calc R U . . .
C31 C 0.8620(3) 0.1325(4) -0.01486(13) 0.0541(6) Uani 1 1 d . . . . .
H31 H 0.814064 0.112596 -0.060043 0.065 Uiso 1 1 calc R U . . .
C32 C 0.8823(3) 0.7563(3) 0.16711(11) 0.0464(6) Uani 1 1 d . . . . .
H32 H 0.958795 0.770299 0.139702 0.056 Uiso 1 1 calc R U . . .
C33 C 0.7462(3) 0.2720(3) 0.14562(11) 0.0433(5) Uani 1 1 d . . . . .
H33 H 0.795526 0.291087 0.190692 0.052 Uiso 1 1 calc R U . . .
C34 C 0.6005(3) 0.2179(4) 0.01275(11) 0.0489(6) Uani 1 1 d . . . . .
H34 H 0.549370 0.199607 -0.032147 0.059 Uiso 1 1 calc R U . . .
C35 C 1.0081(3) 0.1946(4) 0.11827(14) 0.0554(6) Uani 1 1 d . . . . .
H35 H 1.059383 0.216056 0.162928 0.067 Uiso 1 1 calc R U . . .
C36 C 0.9932(3) 0.7566(4) 0.64242(12) 0.0517(6) Uani 1 1 d . . . . .
H36 H 1.061276 0.801641 0.680873 0.062 Uiso 1 1 calc R U . . .
C37 C 1.0223(4) 0.1050(4) 0.00548(16) 0.0612(7) Uani 1 1 d . . . . .
H37 H 1.083785 0.064704 -0.025366 0.073 Uiso 1 1 calc R U . . .
C38 C 1.0952(3) 0.1370(4) 0.07281(15) 0.0614(7) Uani 1 1 d . . . . .
H38 H 1.205756 0.118270 0.086601 0.074 Uiso 1 1 calc R U . . .

loop_
_atom_site_aniso_label
_atom_site_aniso_U_11
_atom_site_aniso_U_22
_atom_site_aniso_U_33
_atom_site_aniso_U_23
_atom_site_aniso_U_13
_atom_site_aniso_U_12
F1 0.0564(8) 0.0579(9) 0.0436(7) 0.0004(6) 0.0080(6) 0.0101(7)
N1 0.0332(9) 0.0488(12) 0.0393(9) 0.0003(8) 0.0043(7) 0.0023(8)
C1 0.0270(10) 0.0357(11) 0.0327(10) -0.0002(8) 0.0106(8) 0.0009(8)
C2 0.0315(10) 0.0342(11) 0.0328(10) -0.0024(8) 0.0065(8) -0.0015(8)
C3 0.0287(10) 0.0387(12) 0.0336(10) -0.0001(9) 0.0104(8) -0.0003(8)
C4 0.0360(11) 0.0428(13) 0.0345(11) 0.0021(9) 0.0101(9) 0.0061(10)
C5 0.0315(10) 0.0374(12) 0.0365(10) 0.0010(9) 0.0140(8) -0.0015(8)
C6 0.0296(10) 0.0373(12) 0.0321(10) -0.0013(8) 0.0107(8) 0.0030(9)
C7 0.0311(10) 0.0414(12) 0.0356(11) -0.0043(9) 0.0114(8) -0.0055(9)
C8 0.0370(11) 0.0345(12) 0.0359(10) 0.0028(9) 0.0093(8) -0.0010(9)
C9 0.0378(11) 0.0331(12) 0.0411(11) -0.0015(9) 0.0120(9) -0.0052(9)
C10 0.0366(10) 0.0285(11) 0.0326(10) -0.0022(8) 0.0070(8) -0.0020(8)
C11 0.0274(9) 0.0346(11) 0.0337(10) -0.0006(8) 0.0096(7) -0.0002(8)
C12 0.0369(11) 0.0384(12) 0.0367(10) 0.0007(9) 0.0066(8) 0.0013(9)
C13 0.0405(10) 0.0311(11) 0.0335(10) -0.0002(8) 0.0043(8) -0.0058(9)
C14 0.0369(10) 0.0363(12) 0.0420(11) -0.0024(9) 0.0145(8) -0.0083(9)
C15 0.0472(12) 0.0344(12) 0.0395(11) 0.0004(9) 0.0088(9) -0.0049(10)
C16 0.0533(13) 0.0423(14) 0.0358(11) 0.0028(10) 0.0109(9) -0.0098(11)
C17 0.0362(11) 0.0500(14) 0.0443(12) 0.0007(11) -0.0019(9) 0.0053(10)
C18 0.0477(12) 0.0405(13) 0.0352(10) 0.0032(10) -0.0016(9) 0.0011(10)
C19 0.0313(10) 0.0403(12) 0.0370(11) -0.0033(9) 0.0084(8) -0.0005(9)
C20 0.0529(13) 0.0351(13) 0.0413(12) 0.0033(9) 0.0109(9) -0.0048(10)
C21 0.0379(11) 0.0380(12) 0.0428(12) -0.0066(10) 0.0055(9) -0.0073(9)
C22 0.0474(13) 0.0538(15) 0.0350(11) 0.0018(11) 0.0034(9) 0.0051(11)
C23 0.0477(12) 0.0379(12) 0.0437(12) 0.0054(9) 0.0081(9) -0.0056(10)
C24 0.0422(12) 0.0397(13) 0.0415(11) -0.0035(10) 0.0058(9) -0.0042(9)
C25 0.0404(11) 0.0466(14) 0.0403(11) -0.0049(10) 0.0082(9) -0.0122(10)
C26 0.0434(12) 0.0364(12) 0.0444(12) 0.0061(10) 0.0168(9) -0.0021(10)
C27 0.0442(12) 0.0455(14) 0.0441(12) -0.0058(10) 0.0046(10) -0.0049(10)
C28 0.0342(11) 0.0487(14) 0.0499(12) -0.0037(11) 0.0119(9) -0.0010(10)
C29 0.0448(12) 0.0532(15) 0.0392(11) 0.0083(11) 0.0040(9) -0.0005(11)
C30 0.0455(12) 0.0459(14) 0.0389(11) 0.0086(10) 0.0157(9) 0.0027(10)
C31 0.0675(16) 0.0479(16) 0.0510(14) 0.0009(11) 0.0215(12) 0.0001(13)
C32 0.0476(12) 0.0518(15) 0.0441(12) -0.0026(10) 0.0191(10) -0.0124(11)
C33 0.0463(12) 0.0441(13) 0.0385(11) -0.0023(10) 0.0057(9) -0.0082(10)
C34 0.0559(13) 0.0558(16) 0.0336(11) 0.0046(10) 0.0052(10) -0.0040(12)
C35 0.0452(13) 0.0594(18) 0.0615(15) 0.0091(13) 0.0097(11) -0.0030(12)
C36 0.0511(14) 0.0587(17) 0.0404(13) -0.0079(11) -0.0032(10) -0.0026(12)
C37 0.0694(17) 0.0488(16) 0.0739(18) 0.0071(14) 0.0352(14) 0.0095(14)
C38 0.0494(14) 0.0593(18) 0.0792(19) 0.0198(15) 0.0218(13) 0.0085(13)

loop_
_atom_type_symbol
_atom_type_description
_atom_type_scat_dispersion_real
_atom_type_scat_dispersion_imag
_atom_type_scat_source
C C 0.0181 0.0091 'International Tables Vol C Tables 4.2.6.8 and 6.1.1.4'
H H 0.0000 0.0000 'International Tables Vol C Tables 4.2.6.8 and 6.1.1.4'
F F 0.0727 0.0534 'International Tables Vol C Tables 4.2.6.8 and 6.1.1.4'
N N 0.0311 0.0180 'International Tables Vol C Tables 4.2.6.8 and 6.1.1.4'

loop_
_geom_angle_atom_site_label_1
_geom_angle_atom_site_label_2
_geom_angle_atom_site_label_3
_geom_angle
_geom_angle_site_symmetry_1
_geom_angle_site_symmetry_3
_geom_angle_publ_flag
C2 N1 C17 117.76(18) . . ?
C5 C1 C6 119.78(17) . . ?
C5 C1 C11 120.11(18) . . ?
C11 C1 C6 120.11(18) . . ?
N1 C2 C3 116.34(17) . . ?
N1 C2 C10 123.26(18) . . ?
C10 C2 C3 120.31(17) . . ?
C7 C3 C2 119.71(18) . . ?
C7 C3 C11 120.17(19) . . ?
C11 C3 C2 120.11(19) . . ?
C6 C4 C30 119.0(2) . . ?
C22 C4 C6 118.4(2) . . ?
C22 C4 C30 122.6(2) . . ?
C1 C5 C26 118.94(19) . . ?
C14 C5 C1 118.82(19) . . ?
C14 C5 C26 122.2(2) . . ?
C4 C6 C1 119.65(19) . . ?
C19 C6 C1 119.94(18) . . ?
C19 C6 C4 120.41(19) . . ?
C3 C7 C25 121.14(19) . . ?
C14 C7 C3 120.04(19) . . ?
C14 C7 C25 118.8(2) . . ?
C9 C8 H8 119.2 . . ?
C9 C8 C11 121.6(2) . . ?
C11 C8 H8 119.2 . . ?
C8 C9 H9 119.4 . . ?
C8 C9 C19 121.3(2) . . ?
C19 C9 H9 119.4 . . ?
C12 C10 C2 123.62(18) . . ?
C12 C10 C13 118.93(18) . . ?
C13 C10 C2 117.44(18) . . ?
C1 C11 C8 118.13(18) . . ?
C3 C11 C1 119.12(19) . . ?
C3 C11 C8 122.75(18) . . ?
C10 C12 H12 119.6 . . ?
C28 C12 C10 120.8(2) . . ?
C28 C12 H12 119.6 . . ?
C16 C13 C10 118.88(19) . . ?
C18 C13 C10 117.72(18) . . ?
C18 C13 C16 123.4(2) . . ?
C5 C14 H14 119.1 . . ?
C7 C14 C5 121.7(2) . . ?
C7 C14 H14 119.1 . . ?
C29 C15 C24 119.1(2) . . ?
C33 C15 C24 122.9(2) . . ?
C33 C15 C29 118.0(2) . . ?
C13 C16 H16 119.6 . . ?
C32 C16 C13 120.8(2) . . ?
C32 C16 H16 119.6 . . ?
N1 C17 H17 118.1 . . ?
C18 C17 N1 123.8(2) . . ?
C18 C17 H17 118.1 . . ?
C13 C18 H18 120.1 . . ?
C17 C18 C13 119.9(2) . . ?
C17 C18 H18 120.1 . . ?
C6 C19 C9 118.87(18) . . ?
C27 C19 C6 118.9(2) . . ?
C27 C19 C9 122.2(2) . . ?
C31 C20 C23 118.7(2) . . ?
C34 C20 C23 118.1(2) . . ?
C34 C20 C31 123.2(2) . . ?
F1 C21 C25 111.00(18) . . ?
C24 C21 F1 119.5(2) . . ?
C24 C21 C25 129.5(2) . . ?
C4 C22 H22 119.5 . . ?
C36 C22 C4 121.0(2) . . ?
C36 C22 H22 119.5 . . ?
C33 C23 C20 118.9(2) . . ?
C33 C23 C35 122.3(2) . . ?
C35 C23 C20 118.7(2) . . ?
C15 C24 H24 116.5 . . ?
C21 C24 C15 126.9(2) . . ?
C21 C24 H24 116.5 . . ?
C7 C25 H25A 109.3 . . ?
C7 C25 H25B 109.3 . . ?
C21 C25 C7 111.73(17) . . ?
C21 C25 H25A 109.3 . . ?
C21 C25 H25B 109.3 . . ?
H25A C25 H25B 107.9 . . ?
C5 C26 H26 119.4 . . ?
C30 C26 C5 121.2(2) . . ?
C30 C26 H26 119.4 . . ?
C19 C27 H27 119.8 . . ?
C36 C27 C19 120.3(2) . . ?
C36 C27 H27 119.8 . . ?
C12 C28 H28 120.0 . . ?
C12 C28 C32 120.0(2) . . ?
C32 C28 H28 120.0 . . ?
C15 C29 H29 119.5 . . ?
C34 C29 C15 121.0(2) . . ?
C34 C29 H29 119.5 . . ?
C4 C30 H30 119.2 . . ?
C26 C30 C4 121.5(2) . . ?
C26 C30 H30 119.2 . . ?
C20 C31 H31 119.5 . . ?
C37 C31 C20 121.0(2) . . ?
C37 C31 H31 119.5 . . ?
C16 C32 C28 120.6(2) . . ?
C16 C32 H32 119.7 . . ?
C28 C32 H32 119.7 . . ?
C15 C33 C23 122.3(2) . . ?
C15 C33 H33 118.9 . . ?
C23 C33 H33 118.9 . . ?
C20 C34 H34 119.2 . . ?
C29 C34 C20 121.6(2) . . ?
C29 C34 H34 119.2 . . ?
C23 C35 H35 119.6 . . ?
C38 C35 C23 120.7(3) . . ?
C38 C35 H35 119.6 . . ?
C22 C36 C27 120.9(2) . . ?
C22 C36 H36 119.5 . . ?
C27 C36 H36 119.5 . . ?
C31 C37 H37 120.1 . . ?
C31 C37 C38 119.7(2) . . ?
C38 C37 H37 120.1 . . ?
C35 C38 C37 121.0(2) . . ?
C35 C38 H38 119.5 . . ?
C37 C38 H38 119.5 . . ?

loop_
_geom_bond_atom_site_label_1
_geom_bond_atom_site_label_2
_geom_bond_distance
_geom_bond_site_symmetry_2
_geom_bond_publ_flag
F1 C21 1.363(3) . ?
N1 C2 1.319(3) . ?
N1 C17 1.367(3) . ?
C1 C5 1.419(3) . ?
C1 C6 1.428(3) . ?
C1 C11 1.424(3) . ?
C2 C3 1.500(3) . ?
C2 C10 1.434(3) . ?
C3 C7 1.406(3) . ?
C3 C11 1.409(3) . ?
C4 C6 1.422(3) . ?
C4 C22 1.400(3) . ?
C4 C30 1.432(3) . ?
C5 C14 1.397(3) . ?
C5 C26 1.439(3) . ?
C6 C19 1.416(3) . ?
C7 C14 1.382(3) . ?
C7 C25 1.525(3) . ?
C8 H8 0.9400 . ?
C8 C9 1.349(3) . ?
C8 C11 1.440(3) . ?
C9 H9 0.9400 . ?
C9 C19 1.433(3) . ?
C10 C12 1.407(3) . ?
C10 C13 1.419(3) . ?
C12 H12 0.9400 . ?
C12 C28 1.367(3) . ?
C13 C16 1.412(3) . ?
C13 C18 1.407(3) . ?
C14 H14 0.9400 . ?
C15 C24 1.469(3) . ?
C15 C29 1.424(3) . ?
C15 C33 1.371(3) . ?
C16 H16 0.9400 . ?
C16 C32 1.356(3) . ?
C17 H17 0.9400 . ?
C17 C18 1.353(3) . ?
C18 H18 0.9400 . ?
C19 C27 1.403(3) . ?
C20 C23 1.426(3) . ?
C20 C31 1.416(3) . ?
C20 C34 1.408(3) . ?
C21 C24 1.322(3) . ?
C21 C25 1.490(3) . ?
C22 H22 0.9400 . ?
C22 C36 1.378(4) . ?
C23 C33 1.409(3) . ?
C23 C35 1.410(3) . ?
C24 H24 0.9400 . ?
C25 H25A 0.9800 . ?
C25 H25B 0.9800 . ?
C26 H26 0.9400 . ?
C26 C30 1.343(3) . ?
C27 H27 0.9400 . ?
C27 C36 1.389(4) . ?
C28 H28 0.9400 . ?
C28 C32 1.409(3) . ?
C29 H29 0.9400 . ?
C29 C34 1.360(3) . ?
C30 H30 0.9400 . ?
C31 H31 0.9400 . ?
C31 C37 1.363(4) . ?
C32 H32 0.9400 . ?
C33 H33 0.9400 . ?
C34 H34 0.9400 . ?
C35 H35 0.9400 . ?
C35 C38 1.360(4) . ?
C36 H36 0.9400 . ?
C37 H37 0.9400 . ?
C37 C38 1.407(4) . ?
C38 H38 0.9400 . ?

loop_
_geom_torsion_atom_site_label_1
_geom_torsion_atom_site_label_2
_geom_torsion_atom_site_label_3
_geom_torsion_atom_site_label_4
_geom_torsion
_geom_torsion_site_symmetry_1
_geom_torsion_site_symmetry_2
_geom_torsion_site_symmetry_3
_geom_torsion_site_symmetry_4
_geom_torsion_publ_flag
F1 C21 C24 C15 -0.3(4) . . . . ?
F1 C21 C25 C7 57.3(3) . . . . ?
N1 C2 C3 C7 69.3(3) . . . . ?
N1 C2 C3 C11 -111.4(2) . . . . ?
N1 C2 C10 C12 179.0(2) . . . . ?
N1 C2 C10 C13 -2.3(3) . . . . ?
N1 C17 C18 C13 -2.5(4) . . . . ?
C1 C5 C14 C7 0.8(3) . . . . ?
C1 C5 C26 C30 -0.2(3) . . . . ?
C1 C6 C19 C9 1.1(3) . . . . ?
C1 C6 C19 C27 -179.25(18) . . . . ?
C2 N1 C17 C18 3.2(4) . . . . ?
C2 C3 C7 C14 178.07(18) . . . . ?
C2 C3 C7 C25 1.2(3) . . . . ?
C2 C3 C11 C1 -177.80(17) . . . . ?
C2 C3 C11 C8 2.9(3) . . . . ?
C2 C10 C12 C28 177.3(2) . . . . ?
C2 C10 C13 C16 -176.4(2) . . . . ?
C2 C10 C13 C18 2.9(3) . . . . ?
C3 C2 C10 C12 -4.5(3) . . . . ?
C3 C2 C10 C13 174.23(19) . . . . ?
C3 C7 C14 C5 0.1(3) . . . . ?
C3 C7 C25 C21 67.7(3) . . . . ?
C4 C6 C19 C9 -179.11(18) . . . . ?
C4 C6 C19 C27 0.6(3) . . . . ?
C4 C22 C36 C27 1.0(4) . . . . ?
C5 C1 C6 C4 0.0(3) . . . . ?
C5 C1 C6 C19 179.83(18) . . . . ?
C5 C1 C11 C3 -0.6(3) . . . . ?
C5 C1 C11 C8 178.67(17) . . . . ?
C5 C26 C30 C4 -0.2(3) . . . . ?
C6 C1 C5 C14 -179.94(18) . . . . ?
C6 C1 C5 C26 0.3(3) . . . . ?
C6 C1 C11 C3 178.82(17) . . . . ?
C6 C1 C11 C8 -1.9(3) . . . . ?
C6 C4 C22 C36 0.0(3) . . . . ?
C6 C4 C30 C26 0.5(3) . . . . ?
C6 C19 C27 C36 0.5(3) . . . . ?
C7 C3 C11 C1 1.5(3) . . . . ?
C7 C3 C11 C8 -177.79(18) . . . . ?
C8 C9 C19 C6 -1.0(3) . . . . ?
C8 C9 C19 C27 179.4(2) . . . . ?
C9 C8 C11 C1 2.0(3) . . . . ?
C9 C8 C11 C3 -178.70(19) . . . . ?
C9 C19 C27 C36 -179.9(2) . . . . ?
C10 C2 C3 C7 -107.4(2) . . . . ?
C10 C2 C3 C11 71.9(3) . . . . ?
C10 C12 C28 C32 -0.3(3) . . . . ?
C10 C13 C16 C32 -1.7(3) . . . . ?
C10 C13 C18 C17 -0.7(3) . . . . ?
C11 C1 C5 C14 -0.5(3) . . . . ?
C11 C1 C5 C26 179.75(18) . . . . ?
C11 C1 C6 C4 -179.46(18) . . . . ?
C11 C1 C6 C19 0.4(3) . . . . ?
C11 C3 C7 C14 -1.2(3) . . . . ?
C11 C3 C7 C25 -178.08(19) . . . . ?
C11 C8 C9 C19 -0.6(3) . . . . ?
C12 C10 C13 C16 2.4(3) . . . . ?
C12 C10 C13 C18 -178.3(2) . . . . ?
C12 C28 C32 C16 1.0(4) . . . . ?
C13 C10 C12 C28 -1.5(3) . . . . ?
C13 C16 C32 C28 0.0(4) . . . . ?
C14 C5 C26 C30 -180.0(2) . . . . ?
C14 C7 C25 C21 -109.2(2) . . . . ?
C15 C29 C34 C20 -2.1(4) . . . . ?
C16 C13 C18 C17 178.6(2) . . . . ?
C17 N1 C2 C3 -177.37(19) . . . . ?
C17 N1 C2 C10 -0.7(3) . . . . ?
C18 C13 C16 C32 179.1(2) . . . . ?
C19 C27 C36 C22 -1.3(4) . . . . ?
C20 C23 C33 C15 -1.0(4) . . . . ?
C20 C23 C35 C38 -0.6(4) . . . . ?
C20 C31 C37 C38 -0.9(4) . . . . ?
C22 C4 C6 C1 179.01(18) . . . . ?
C22 C4 C6 C19 -0.8(3) . . . . ?
C22 C4 C30 C26 -178.9(2) . . . . ?
C23 C20 C31 C37 0.8(4) . . . . ?
C23 C20 C34 C29 -1.1(4) . . . . ?
C23 C35 C38 C37 0.5(4) . . . . ?
C24 C15 C29 C34 -175.0(2) . . . . ?
C24 C15 C33 C23 176.6(2) . . . . ?
C24 C21 C25 C7 -122.4(3) . . . . ?
C25 C7 C14 C5 177.00(18) . . . . ?
C25 C21 C24 C15 179.4(2) . . . . ?
C26 C5 C14 C7 -179.46(19) . . . . ?
C29 C15 C24 C21 144.5(3) . . . . ?
C29 C15 C33 C23 -2.1(4) . . . . ?
C30 C4 C6 C1 -0.4(3) . . . . ?
C30 C4 C6 C19 179.80(18) . . . . ?
C30 C4 C22 C36 179.4(2) . . . . ?
C31 C20 C23 C33 -177.0(2) . . . . ?
C31 C20 C23 C35 0.0(3) . . . . ?
C31 C20 C34 C29 178.5(3) . . . . ?
C31 C37 C38 C35 0.3(5) . . . . ?
C33 C15 C24 C21 -34.2(4) . . . . ?
C33 C15 C29 C34 3.7(4) . . . . ?
C33 C23 C35 C38 176.2(3) . . . . ?
C34 C20 C23 C33 2.6(3) . . . . ?
C34 C20 C23 C35 179.6(2) . . . . ?
C34 C20 C31 C37 -178.8(3) . . . . ?
C35 C23 C33 C15 -177.9(2) . . . . ?
